data_2238162
loop_
_publ_author_name
'Seo, Pil Ja'
'Choi, Hong Dae'
'Lee, Uk'

_publ_section_title
;
 5-Fluoro-2-(4-fluorophenyl)-7-methyl-3-phenylsulfinyl-1-benzofuran
;
_journal_coeditor_code GG2118
_journal_issue 7
_journal_name_full 'Acta Crystallographica Section E'
_journal_page_first o1187
_journal_paper_doi 10.1107/S1600536813017583
_journal_volume 69
_journal_year 2013
_chemical_formula_iupac 'C21 H14 F2 O2 S'
_chemical_formula_moiety 'C21 H14 F2 O2 S'
_chemical_formula_sum 'C21 H14 F2 O2 S'
_chemical_formula_weight 368.38
_chemical_melting_point_gt 466
_chemical_melting_point_lt 467
_chemical_name_systematic
;
5-Fluoro-2-(4-fluorophenyl)-7-methyl-3-phenylsulfinyl-1-benzofuran
;
_space_group_IT_number 14
_symmetry_cell_setting monoclinic
_symmetry_space_group_name_Hall '-P 2yn'
_symmetry_space_group_name_H-M 'P 1 21/n 1'
_atom_sites_solution_hydrogens difmap
_atom_sites_solution_primary direct
_atom_sites_solution_secondary difmap
_cell_angle_alpha 90.00
_cell_angle_beta 100.323(4)
_cell_angle_gamma 90.00
_cell_formula_units_Z 4
_cell_length_a 12.3698(8)
_cell_length_b 7.9967(5)
_cell_length_c 17.4195(10)
_cell_measurement_reflns_used 6581
_cell_measurement_temperature 173(2)
_cell_measurement_theta_max 27.48
_cell_measurement_theta_min 2.22
_cell_volume 1695.20(18)
_computing_cell_refinement '<i>SAINT</i> (Bruker, 2009)'
_computing_data_collection '<i>APEX2</i> (Bruker, 2009)'
_computing_data_reduction '<i>SAINT</i> (Bruker, 2009)'
_computing_molecular_graphics '<i>ORTEP-3</i> (Farrugia, 2012) and <i>DIAMOND</i> (Brandenburg, 1998)'
_computing_publication_material '<i>SHELXL97</i> (Sheldrick, 2008)'
_computing_structure_refinement '<i>SHELXL97</i> (Sheldrick, 2008)'
_computing_structure_solution '<i>SHELXS97</i> (Sheldrick, 2008)'
_diffrn_ambient_temperature 173(2)
_diffrn_detector_area_resol_mean 10.0
_diffrn_measured_fraction_theta_full 0.995
_diffrn_measured_fraction_theta_max 0.995
_diffrn_measurement_device_type 'Bruker SMART APEXII CCD'
_diffrn_measurement_method '\f and \w scans'
_diffrn_radiation_monochromator 'graphite multilayer'
_diffrn_radiation_source 'rotating anode'
_diffrn_radiation_type MoK\a
_diffrn_radiation_wavelength 0.71073
_diffrn_reflns_av_R_equivalents 0.0651
_diffrn_reflns_av_sigmaI/netI 0.0419
_diffrn_reflns_limit_h_max 16
_diffrn_reflns_limit_h_min -16
_diffrn_reflns_limit_k_max 10
_diffrn_reflns_limit_k_min -10
_diffrn_reflns_limit_l_max 23
_diffrn_reflns_limit_l_min -23
_diffrn_reflns_number 30145
_diffrn_reflns_theta_full 28.46
_diffrn_reflns_theta_max 28.46
_diffrn_reflns_theta_min 1.87
_diffrn_standards_number 0
_exptl_absorpt_coefficient_mu 0.224
_exptl_absorpt_correction_T_max 0.7457
_exptl_absorpt_correction_T_min 0.6550
_exptl_absorpt_correction_type multi-scan
_exptl_absorpt_process_details '(<i>SADABS</i>; Bruker, 2009)'
_exptl_crystal_colour colourless
_exptl_crystal_density_diffrn 1.443
_exptl_crystal_density_method 'not measured'
_exptl_crystal_description block
_exptl_crystal_F_000 760
_exptl_crystal_size_max 0.295
_exptl_crystal_size_mid 0.257
_exptl_crystal_size_min 0.095
_refine_diff_density_max 0.337
_refine_diff_density_min -0.286
_refine_ls_extinction_method none
_refine_ls_goodness_of_fit_ref 1.039
_refine_ls_hydrogen_treatment constr
_refine_ls_matrix_type full
_refine_ls_number_parameters 236
_refine_ls_number_reflns 4267
_refine_ls_number_restraints 0
_refine_ls_restrained_S_all 1.039
_refine_ls_R_factor_all 0.0664
_refine_ls_R_factor_gt 0.0442
_refine_ls_shift/su_max 0.001
_refine_ls_shift/su_mean 0.000
_refine_ls_structure_factor_coef Fsqd
_refine_ls_weighting_details 'w=1/[\s^2^(Fo^2^)+(0.0545P)^2^+0.6509P] where P=(Fo^2^+2Fc^2^)/3'
_refine_ls_weighting_scheme calc
_refine_ls_wR_factor_gt 0.1115
_refine_ls_wR_factor_ref 0.1229
_reflns_number_gt 3147
_reflns_number_total 4267
_reflns_threshold_expression I>2\s(I)
_cod_data_source_file gg2118.cif
_cod_data_source_block I
_cod_original_sg_symbol_H-M 'P 21/n'
_cod_database_code 2238162
_cod_database_fobs_code 2238162

loop_
_symmetry_equiv_pos_as_xyz
'x, y, z'
'-x+1/2, y+1/2, -z+1/2'
'-x, -y, -z'
'x-1/2, -y-1/2, z-1/2'

loop_
_atom_site_type_symbol
_atom_site_label
_atom_site_fract_x
_atom_site_fract_y
_atom_site_fract_z
_atom_site_U_iso_or_equiv
_atom_site_adp_type
_atom_site_calc_flag
_atom_site_refinement_flags
_atom_site_occupancy
_atom_site_symmetry_multiplicity
S S1 0.75286(4) 0.76155(6) 0.66805(2) 0.02982(13) Uani d . 1 2
F F1 0.88756(12) 1.08879(19) 0.40581(8) 0.0604(4) Uani d . 1 2
F F2 0.24627(11) 0.3963(2) 0.67822(8) 0.0594(4) Uani d . 1 2
O O1 0.52531(10) 0.79604(17) 0.47682(6) 0.0331(3) Uani d . 1 2
O O2 0.82873(12) 0.90671(18) 0.68234(8) 0.0421(4) Uani d . 1 2
C C1 0.66892(15) 0.7947(2) 0.57601(9) 0.0293(4) Uani d . 1 2
C C2 0.70298(15) 0.8786(2) 0.51067(9) 0.0308(4) Uani d . 1 2
C C3 0.79965(17) 0.9521(3) 0.49652(11) 0.0368(4) Uani d . 1 2
H H3 0.8643 0.9575 0.5352 0.044 Uiso calc R 1 2
C C4 0.79512(19) 1.0161(3) 0.42283(12) 0.0420(5) Uani d . 1 2
C C5 0.70310(19) 1.0131(3) 0.36455(11) 0.0426(5) Uani d . 1 21
H H5 0.7061 1.0612 0.3151 0.051 Uiso calc R 1 2
C C6 0.60661(18) 0.9404(3) 0.37787(10) 0.0372(5) Uani d . 1 2
C C7 0.61135(16) 0.8754(2) 0.45189(10) 0.0317(4) Uani d . 1 2
C C8 0.56166(15) 0.7471(2) 0.55269(9) 0.0295(4) Uani d . 1 2
C C9 0.50397(19) 0.9291(3) 0.31700(11) 0.0468(6) Uani d . 1 2
H H9A 0.4979 0.8165 0.2944 0.070 Uiso calc R 1 2
H H9B 0.5074 1.0114 0.2759 0.070 Uiso calc R 1 2
H H9C 0.4397 0.9519 0.3411 0.070 Uiso calc R 1 2
C C10 0.48089(15) 0.6561(2) 0.58759(10) 0.0310(4) Uani d . 1 2
C C11 0.49926(16) 0.6069(3) 0.66553(11) 0.0388(5) Uani d . 1 2
H H11 0.5674 0.6330 0.6980 0.047 Uiso calc R 1 2
C C12 0.42033(17) 0.5211(3) 0.69639(12) 0.0433(5) Uani d . 1 2
H H12 0.4332 0.4885 0.7497 0.052 Uiso calc R 1 2
C C13 0.32297(17) 0.4839(3) 0.64853(12) 0.0412(5) Uani d . 1 2
C C14 0.30143(17) 0.5288(3) 0.57126(12) 0.0448(5) Uani d . 1 2
H H14 0.2335 0.5001 0.5392 0.054 Uiso calc R 1 2
C C15 0.37990(16) 0.6160(3) 0.54113(11) 0.0374(5) Uani d . 1 2
H H15 0.3654 0.6496 0.4880 0.045 Uiso calc R 1 2
C C16 0.83023(15) 0.5900(2) 0.64087(9) 0.0285(4) Uani d . 1 2
C C17 0.92867(16) 0.6178(3) 0.61585(11) 0.0404(5) Uani d . 1 2
H H17 0.9549 0.7281 0.6105 0.049 Uiso calc R 1 2
C C18 0.9876(2) 0.4805(4) 0.59885(13) 0.0560(7) Uani d . 1 2
H H18 1.0550 0.4967 0.5809 0.067 Uiso calc R 1 2
C C19 0.9509(2) 0.3218(4) 0.60738(13) 0.0593(7) Uani d . 1 2
H H19 0.9931 0.2291 0.5957 0.071 Uiso calc R 1 2
C C20 0.8531(2) 0.2952(3) 0.63286(12) 0.0502(6) Uani d . 1 2
H H20 0.8274 0.1846 0.6382 0.060 Uiso calc R 1 2
C C21 0.79281(17) 0.4303(2) 0.65049(10) 0.0346(4) Uani d . 1 2
H H21 0.7260 0.4136 0.6691 0.041 Uiso calc R 1 2

loop_
_atom_site_aniso_label
_atom_site_aniso_U_11
_atom_site_aniso_U_22
_atom_site_aniso_U_33
_atom_site_aniso_U_12
_atom_site_aniso_U_13
_atom_site_aniso_U_23
S1 0.0319(2) 0.0365(3) 0.01842(18) -0.0017(2) -0.00255(15) -0.00149(16)
F1 0.0605(9) 0.0742(10) 0.0490(7) -0.0177(8) 0.0169(7) 0.0140(7)
F2 0.0472(8) 0.0810(11) 0.0534(8) -0.0180(7) 0.0181(6) -0.0046(7)
O1 0.0336(7) 0.0419(8) 0.0206(5) 0.0028(6) -0.0039(5) 0.0011(5)
O2 0.0475(9) 0.0385(8) 0.0342(7) -0.0110(7) -0.0085(6) -0.0043(6)
C1 0.0323(9) 0.0332(10) 0.0203(7) 0.0009(8) -0.0009(7) 0.0005(6)
C2 0.0355(10) 0.0335(10) 0.0220(7) 0.0032(8) 0.0010(7) -0.0006(7)
C3 0.0402(11) 0.0401(11) 0.0291(8) -0.0035(9) 0.0038(8) 0.0001(8)
C4 0.0492(13) 0.0424(12) 0.0364(10) -0.0045(10) 0.0131(9) 0.0019(9)
C5 0.0597(14) 0.0422(12) 0.0262(8) 0.0027(11) 0.0089(9) 0.0048(8)
C6 0.0512(12) 0.0358(11) 0.0226(8) 0.0083(9) 0.0009(8) -0.0005(7)
C7 0.0365(10) 0.0335(10) 0.0237(8) 0.0025(8) 0.0017(7) -0.0010(7)
C8 0.0319(9) 0.0346(10) 0.0195(7) 0.0048(8) -0.0020(6) -0.0018(7)
C9 0.0606(15) 0.0510(13) 0.0233(8) 0.0095(11) -0.0073(9) 0.0016(8)
C10 0.0282(9) 0.0351(10) 0.0282(8) 0.0040(8) 0.0010(7) -0.0048(7)
C11 0.0316(10) 0.0525(13) 0.0297(9) -0.0033(9) -0.0020(7) 0.0011(8)
C12 0.0386(12) 0.0578(14) 0.0330(9) -0.0011(10) 0.0050(8) 0.0044(9)
C13 0.0334(11) 0.0481(13) 0.0445(11) -0.0044(9) 0.0135(9) -0.0064(9)
C14 0.0311(11) 0.0622(15) 0.0398(10) -0.0052(10) 0.0031(8) -0.0127(10)
C15 0.0307(10) 0.0519(13) 0.0276(8) 0.0014(9) -0.0003(7) -0.0071(8)
C16 0.0269(9) 0.0384(10) 0.0177(7) -0.0006(8) -0.0030(6) 0.0017(7)
C17 0.0341(11) 0.0562(13) 0.0297(9) -0.0007(10) 0.0021(8) 0.0097(9)
C18 0.0421(13) 0.091(2) 0.0365(11) 0.0184(13) 0.0116(9) 0.0080(12)
C19 0.0697(17) 0.0669(18) 0.0392(11) 0.0320(15) 0.0044(11) -0.0020(11)
C20 0.0690(16) 0.0418(13) 0.0359(10) 0.0090(12) -0.0012(10) -0.0012(9)
C21 0.0385(11) 0.0374(11) 0.0253(8) -0.0025(9) -0.0010(7) 0.0021(7)

loop_
_atom_type_symbol
_atom_type_description
_atom_type_scat_dispersion_real
_atom_type_scat_dispersion_imag
_atom_type_scat_source
C C 0.0033 0.0016 'International Tables Vol C Tables 4.2.6.8 and 6.1.1.4'
H H 0.0000 0.0000 'International Tables Vol C Tables 4.2.6.8 and 6.1.1.4'
O O 0.0106 0.0060 'International Tables Vol C Tables 4.2.6.8 and 6.1.1.4'
F F 0.0171 0.0103 'International Tables Vol C Tables 4.2.6.8 and 6.1.1.4'
S S 0.1246 0.1234 'International Tables Vol C Tables 4.2.6.8 and 6.1.1.4'

loop_
_geom_angle_atom_site_label_1
_geom_angle_atom_site_label_2
_geom_angle_atom_site_label_3
_geom_angle
O2 S1 C1 106.59(8)
O2 S1 C16 107.00(9)
C1 S1 C16 97.50(8)
C8 O1 C7 107.27(14)
C8 C1 C2 107.38(15)
C8 C1 S1 127.41(14)
C2 C1 S1 125.21(14)
C7 C2 C3 119.46(16)
C7 C2 C1 104.94(16)
C3 C2 C1 135.60(17)
C4 C3 C2 115.45(18)
C4 C3 H3 122.3
C2 C3 H3 122.3
F1 C4 C3 117.86(19)
F1 C4 C5 117.40(18)
C3 C4 C5 124.7(2)
C4 C5 C6 120.34(18)
C4 C5 H5 119.8
C6 C5 H5 119.8
C7 C6 C5 114.88(18)
C7 C6 C9 121.7(2)
C5 C6 C9 123.46(17)
O1 C7 C6 124.24(17)
O1 C7 C2 110.63(15)
C6 C7 C2 125.12(19)
C1 C8 O1 109.77(15)
C1 C8 C10 135.78(15)
O1 C8 C10 114.43(15)
C6 C9 H9A 109.5
C6 C9 H9B 109.5
H9A C9 H9B 109.5
C6 C9 H9C 109.5
H9A C9 H9C 109.5
H9B C9 H9C 109.5
C11 C10 C15 118.17(18)
C11 C10 C8 122.99(16)
C15 C10 C8 118.84(16)
C12 C11 C10 121.16(18)
C12 C11 H11 119.4
C10 C11 H11 119.4
C13 C12 C11 118.55(19)
C13 C12 H12 120.7
C11 C12 H12 120.7
F2 C13 C12 118.68(19)
F2 C13 C14 118.93(19)
C12 C13 C14 122.4(2)
C13 C14 C15 118.77(19)
C13 C14 H14 120.6
C15 C14 H14 120.6
C14 C15 C10 120.96(18)
C14 C15 H15 119.5
C10 C15 H15 119.5
C21 C16 C17 121.41(19)
C21 C16 S1 118.17(14)
C17 C16 S1 120.28(16)
C18 C17 C16 118.0(2)
C18 C17 H17 121.0
C16 C17 H17 121.0
C19 C18 C17 121.2(2)
C19 C18 H18 119.4
C17 C18 H18 119.4
C18 C19 C20 120.5(2)
C18 C19 H19 119.8
C20 C19 H19 119.8
C19 C20 C21 119.5(2)
C19 C20 H20 120.3
C21 C20 H20 120.3
C16 C21 C20 119.5(2)
C16 C21 H21 120.3
C20 C21 H21 120.3

loop_
_geom_bond_atom_site_label_1
_geom_bond_atom_site_label_2
_geom_bond_distance
S1 O2 1.4855(14)
S1 C1 1.7671(17)
S1 C16 1.7846(19)
F1 C4 1.362(2)
F2 C13 1.354(2)
O1 C8 1.3745(19)
O1 C7 1.375(2)
C1 C8 1.370(3)
C1 C2 1.447(2)
C2 C7 1.385(2)
C2 C3 1.393(3)
C3 C4 1.374(3)
C3 H3 0.9500
C4 C5 1.383(3)
C5 C6 1.384(3)
C5 H5 0.9500
C6 C7 1.382(2)
C6 C9 1.504(3)
C8 C10 1.454(3)
C9 H9A 0.9800
C9 H9B 0.9800
C9 H9C 0.9800
C10 C11 1.392(2)
C10 C15 1.399(3)
C11 C12 1.379(3)
C11 H11 0.9500
C12 C13 1.369(3)
C12 H12 0.9500
C13 C14 1.372(3)
C14 C15 1.374(3)
C14 H14 0.9500
C15 H15 0.9500
C16 C21 1.378(3)
C16 C17 1.383(3)
C17 C18 1.379(3)
C17 H17 0.9500
C18 C19 1.365(4)
C18 H18 0.9500
C19 C20 1.378(4)
C19 H19 0.9500
C20 C21 1.379(3)
C20 H20 0.9500
C21 H21 0.9500

loop_
_geom_hbond_atom_site_label_D
_geom_hbond_atom_site_label_H
_geom_hbond_atom_site_label_A
_geom_hbond_site_symmetry_A
_geom_hbond_distance_DH
_geom_hbond_distance_HA
_geom_hbond_distance_DA
_geom_hbond_angle_DHA
C20 H20 O2 1_545 0.95 2.35 3.252(3) 158.4
C9 H9B Cg1 4_575 0.98 2.79 3.519(2) 132.3

loop_
_geom_torsion_atom_site_label_1
_geom_torsion_atom_site_label_2
_geom_torsion_atom_site_label_3
_geom_torsion_atom_site_label_4
_geom_torsion
O2 S1 C1 C8 -147.60(17)
C16 S1 C1 C8 102.09(18)
O2 S1 C1 C2 32.64(19)
C16 S1 C1 C2 -77.66(17)
C8 C1 C2 C7 0.2(2)
S1 C1 C2 C7 -179.97(14)
C8 C1 C2 C3 -178.9(2)
S1 C1 C2 C3 0.9(3)
C7 C2 C3 C4 -0.3(3)
C1 C2 C3 C4 178.7(2)
C2 C3 C4 F1 -179.76(18)
C2 C3 C4 C5 0.6(3)
F1 C4 C5 C6 179.68(19)
C3 C4 C5 C6 -0.7(4)
C4 C5 C6 C7 0.4(3)
C4 C5 C6 C9 -178.7(2)
C8 O1 C7 C6 179.07(18)
C8 O1 C7 C2 -0.1(2)
C5 C6 C7 O1 -179.11(18)
C9 C6 C7 O1 0.0(3)
C5 C6 C7 C2 -0.1(3)
C9 C6 C7 C2 179.01(19)
C3 C2 C7 O1 179.17(17)
C1 C2 C7 O1 -0.1(2)
C3 C2 C7 C6 0.0(3)
C1 C2 C7 C6 -179.23(18)
C2 C1 C8 O1 -0.3(2)
S1 C1 C8 O1 179.93(13)
C2 C1 C8 C10 177.8(2)
S1 C1 C8 C10 -1.9(3)
C7 O1 C8 C1 0.2(2)
C7 O1 C8 C10 -178.35(15)
C1 C8 C10 C11 6.8(4)
O1 C8 C10 C11 -175.11(18)
C1 C8 C10 C15 -173.3(2)
O1 C8 C10 C15 4.8(3)
C15 C10 C11 C12 0.0(3)
C8 C10 C11 C12 179.87(19)
C10 C11 C12 C13 0.4(3)
C11 C12 C13 F2 178.5(2)
C11 C12 C13 C14 0.1(4)
F2 C13 C14 C15 -179.3(2)
C12 C13 C14 C15 -0.8(4)
C13 C14 C15 C10 1.2(3)
C11 C10 C15 C14 -0.7(3)
C8 C10 C15 C14 179.34(19)
O2 S1 C16 C21 157.93(13)
C1 S1 C16 C21 -92.11(14)
O2 S1 C16 C17 -17.86(15)
C1 S1 C16 C17 92.11(15)
C21 C16 C17 C18 1.5(3)
S1 C16 C17 C18 177.18(15)
C16 C17 C18 C19 -0.9(3)
C17 C18 C19 C20 0.4(3)
C18 C19 C20 C21 -0.6(3)
C17 C16 C21 C20 -1.8(3)
S1 C16 C21 C20 -177.49(14)
C19 C20 C21 C16 1.3(3)
